data_7233318
loop_
_publ_author_name
'Peewasan, Krisana'
'Merkel, Marcel P.'
'Zarschler, Kristof'
'Stephan, Holger'
'Anson, Christopher E.'
'Powell, Annie K.'

_publ_section_title
;
 Tetranuclear Cu(ii)-chiral complexes: synthesis, characterization and
 biological activity
;
_journal_issue 42
_journal_name_full 'RSC Advances'
_journal_page_first 24087
_journal_paper_doi 10.1039/C9RA03586A
_journal_volume 9
_journal_year 2019
_chemical_formula_moiety 'C69.7 H76.8 Cu4 N4 O14, 2(N1 O3), C H4 O'
_chemical_formula_sum 'C70.7 H80.8 Cu4 N6 O21'
_chemical_formula_weight 1604.77
_space_group_crystal_system monoclinic
_space_group_IT_number 4
_space_group_name_Hall 'P 2yb'
_space_group_name_H-M_alt 'P 1 21 1'
_symmetry_space_group_name_Hall 'P 2yb'
_symmetry_space_group_name_H-M 'P 1 21 1'
_atom_sites_solution_hydrogens mixed
_audit_creation_date 2019-01-29
_audit_creation_method
;
Olex2 1.2
(compiled 2018.05.29 svn.r3508 for OlexSys, GUI svn.r5506)
;
_audit_update_record
;
2019-04-25 deposited with the CCDC.    2019-07-19 downloaded from the CCDC.
;
_cell_angle_alpha 90
_cell_angle_beta 94.70
_cell_angle_gamma 90
_cell_formula_units_Z 2
_cell_length_a 10.583
_cell_length_b 21.529
_cell_length_c 15.571
_cell_measurement_reflns_used 23210
_cell_measurement_temperature 180(2)
_cell_measurement_theta_max 27.79
_cell_measurement_theta_min 1.31
_cell_volume 3535.789
_computing_molecular_graphics 'Olex2 (Dolomanov et al., 2009)'
_computing_publication_material 'Olex2 (Dolomanov et al., 2009)'
_computing_structure_refinement 'ShelXL (Sheldrick, 2015)'
_computing_structure_solution 'ShelXS (Sheldrick, 2008)'
_diffrn_ambient_temperature 180(2)
_diffrn_detector_area_resol_mean 6.67
_diffrn_detector_type STOE
_diffrn_measured_fraction_theta_full 0.995
_diffrn_measured_fraction_theta_max 0.993
_diffrn_measurement_device '2-circle goniometer'
_diffrn_measurement_device_type 'Stoe IPDS2'
_diffrn_measurement_method 'rotation method'
_diffrn_radiation_wavelength 0.71359
_diffrn_reflns_av_R_equivalents 0.0873
_diffrn_reflns_av_unetI/netI 0.0750
_diffrn_reflns_Laue_measured_fraction_full 0.995
_diffrn_reflns_Laue_measured_fraction_max 0.993
_diffrn_reflns_limit_h_max 13
_diffrn_reflns_limit_h_min -11
_diffrn_reflns_limit_k_max 26
_diffrn_reflns_limit_k_min -26
_diffrn_reflns_limit_l_max 19
_diffrn_reflns_limit_l_min -19
_diffrn_reflns_number 28025
_diffrn_reflns_point_group_measured_fraction_full 0.995
_diffrn_reflns_point_group_measured_fraction_max 0.992
_diffrn_reflns_theta_full 25.350
_diffrn_reflns_theta_max 26.485
_diffrn_reflns_theta_min 1.899
_exptl_absorpt_coefficient_mu 1.266
_exptl_absorpt_correction_T_max 0.7968
_exptl_absorpt_correction_T_min 0.5960
_exptl_absorpt_correction_type numerical
_exptl_crystal_colour 'metallic dark green'
_exptl_crystal_colour_lustre metallic
_exptl_crystal_colour_modifier dark
_exptl_crystal_colour_primary green
_exptl_crystal_density_diffrn 1.507
_exptl_crystal_description block
_exptl_crystal_F_000 1662
_exptl_crystal_size_max 0.58
_exptl_crystal_size_mid 0.23
_exptl_crystal_size_min 0.18
_refine_diff_density_max 0.732
_refine_diff_density_min -0.634
_refine_diff_density_rms 0.067
_refine_ls_abs_structure_details
;
 Classical Flack method preferred over Parsons because s.u. lower.
;
_refine_ls_abs_structure_Flack 0.003(15)
_refine_ls_extinction_method none
_refine_ls_goodness_of_fit_ref 0.977
_refine_ls_hydrogen_treatment mixed
_refine_ls_matrix_type full
_refine_ls_number_parameters 935
_refine_ls_number_reflns 14367
_refine_ls_number_restraints 34
_refine_ls_restrained_S_all 0.984
_refine_ls_R_factor_all 0.0624
_refine_ls_R_factor_gt 0.0431
_refine_ls_shift/su_max 0.000
_refine_ls_shift/su_mean 0.000
_refine_ls_structure_factor_coef Fsqd
_refine_ls_weighting_details 'w=1/[\s^2^(Fo^2^)+(0.0710P)^2^] where P=(Fo^2^+2Fc^2^)/3'
_refine_ls_weighting_scheme calc
_refine_ls_wR_factor_gt 0.1067
_refine_ls_wR_factor_ref 0.1200
_reflns_Friedel_coverage 0.945
_reflns_Friedel_fraction_full 0.995
_reflns_Friedel_fraction_max 0.992
_reflns_number_gt 10887
_reflns_number_total 14367
_reflns_threshold_expression 'I > 2\s(I)'
_cod_data_source_file c9ra03586a2.cif
_cod_data_source_block kp78
_cod_original_cell_volume 3536.0
_cod_original_formula_sum 'C70.70 H80.80 Cu4 N6 O21'
_cod_database_code 7233318
_shelx_shelxl_version_number 2018/3
_shelx_space_group_comment
;
The symmetry employed for this shelxl refinement is uniquely defined
by the following loop, which should always be used as a source of
symmetry information in preference to the above space-group names.
They are only intended as comments.
;
_shelx_estimated_absorpt_t_max 0.804
_shelx_estimated_absorpt_t_min 0.527
_olex2_refinement_description
;
1. Fixed Uiso
 At 1.2 times of:
  All C(H) groups, All C(H,H) groups
 At 1.5 times of:
  All C(H,H,H) groups, All C(H,H,H,H,H,H) groups, All O(H) groups
2. Restrained distances
 O14-H14
 0.88 with sigma of 0.04
 O3-H3
 0.88 with sigma of 0.04
 O9-H9
 0.88 with sigma of 0.04
 O13-H13
 0.88 with sigma of 0.04
 C71-O71A = C71-O71B
 1.48 with sigma of 0.02
 O19A-N6A \\sim N6A-O20A
 with sigma of 0.02
 O18B-N6B \\sim O18A-N6A \\sim O19B-N6B \\sim O20B-N6B \\sim O19A-N6A \\sim
O20A-N6A
 with sigma of 0.02
 O18A-O19A \\sim O19A-O20A \\sim O20A-O18A
 with sigma of 0.02
 O18B-O19B \\sim O19B-O20B \\sim O20B-O18B
 with sigma of 0.02
3. Restrained planarity
 O18A, O19A, O20A, N6A
 with sigma of 0.1
 O18B, O19B, O20B, N6B, N6B, N6B
 with sigma of 0.1
4. Uiso/Uaniso restraints and constraints
O18A \\sim O18B: within 2A with sigma of 0.04 and sigma for terminal atoms of
0.08
N6A \\sim N6B: within 2A with sigma of 0.04 and sigma for terminal atoms of 0.08
5. Rigid body (RIGU) restrains
 O18A, O19A, O20A, N6A
 with sigma for 1-2 distances of 0.004 and sigma for 1-3 distances of 0.004
6. Others
 Fixed Sof: H13(0.7) C69A(0.7) H69A(0.7) H69B(0.7) H69C(0.7) O18A(0.7)
 O18B(0.3) O19A(0.7) O19B(0.3) O20A(0.7) O20B(0.3) N6A(0.7) N6B(0.3) O71A(0.5)
 H71A(0.5) O71B(0.5) H71B(0.5) H71C(0.5) H71D(0.5) H71E(0.5) H71F(0.5)
 H71G(0.5) H71H(0.5)
7.a Ternary CH refined with riding coordinates:
 C9(H9A), C26(H26), C43(H43), C60(H60)
7.b Secondary CH2 refined with riding coordinates:
 C10(H10A,H10B), C11(H11A,H11B), C27(H27A,H27B), C28(H28A,H28B), C44(H44A,
 H44B), C45(H45A,H45B), C61(H61A,H61B), C62(H62A,H62B)
7.c Aromatic/amide H refined with riding coordinates:
 C3(H3A), C4(H4), C5(H5), C7(H7), C13(H13A), C14(H14A), C15(H15), C16(H16),
 C17(H17), C20(H20), C21(H21), C22(H22), C24(H24), C30(H30), C31(H31), C32(H32),
  C33(H33), C34(H34), C37(H37), C38(H38), C39(H39), C41(H41), C47(H47),
 C48(H48), C49(H49), C50(H50), C51(H51), C54(H54), C55(H55), C56(H56), C58(H58),
  C64(H64), C65(H65), C66(H66), C67(H67), C68(H68)
7.d Idealised Me refined as rotating group:
 C8(H8A,H8B,H8C), C25(H25A,H25B,H25C), C42(H42A,H42B,H42C), C59(H59A,H59B,
 H59C), C69A(H69A,H69B,H69C), C70(H70A,H70B,H70C), C71(H71C,H71D,H71E),
 C71(H71F,H71G,H71H)
7.e Idealised tetrahedral OH refined as rotating group:
 O71A(H71A), O71B(H71B)
;
_olex2_diffrn_ambient_temperature_device 'Oxford Cryosystems'
_olex2_submission_special_instructions 'No special instructions were received'

loop_
_space_group_symop_operation_xyz
'x, y, z'
'-x, y+1/2, -z'

loop_
_atom_site_label
_atom_site_type_symbol
_atom_site_fract_x
_atom_site_fract_y
_atom_site_fract_z
_atom_site_U_iso_or_equiv
_atom_site_adp_type
_atom_site_occupancy
_atom_site_site_symmetry_order
_atom_site_calc_flag
_atom_site_refinement_flags_posn
_atom_site_refinement_flags_adp
_atom_site_refinement_flags_occupancy
_atom_site_disorder_assembly
_atom_site_disorder_group
Cu1 Cu 0.43296(7) 0.47424(3) 0.10867(5) 0.03913(19) Uani 1 1 d . . . . .
Cu2 Cu 0.61787(8) 0.46549(3) 0.30127(5) 0.03916(18) Uani 1 1 d . . . . .
Cu3 Cu 0.48222(8) 0.59633(3) 0.30418(5) 0.03975(19) Uani 1 1 d . . . . .
Cu4 Cu 0.30886(8) 0.45662(3) 0.28362(5) 0.04140(19) Uani 1 1 d . . . . .
O1 O 0.1326(5) 0.5286(2) 0.2841(3) 0.0505(12) Uani 1 1 d . . . . .
O2 O 0.3055(4) 0.5078(2) 0.1775(3) 0.0427(10) Uani 1 1 d . . . . .
O3 O 0.5665(5) 0.4484(2) 0.0318(3) 0.0516(12) Uani 1 1 d D . . . .
H3 H 0.589(10) 0.413(3) 0.032(7) 0.077 Uiso 1 1 d DR . . . .
O4 O 0.8657(5) 0.5652(2) 0.5018(3) 0.0554(13) Uani 1 1 d . . . . .
O5 O 0.7217(5) 0.4992(2) 0.3962(3) 0.0461(11) Uani 1 1 d . . . . .
O6 O 0.4976(5) 0.4297(2) 0.2112(3) 0.0402(10) Uani 1 1 d . . . . .
O7 O 0.7772(4) 0.4699(2) 0.2015(3) 0.0491(11) Uani 1 1 d . . . . .
O8 O 0.6042(5) 0.5489(2) 0.2455(3) 0.0408(10) Uani 1 1 d . . . . .
O9 O 0.3520(5) 0.6505(2) 0.3479(4) 0.0564(13) Uani 1 1 d D . . . .
H9 H 0.306(9) 0.644(5) 0.387(5) 0.085 Uiso 1 1 d DR . . . .
O10 O 0.0697(7) 0.3220(3) 0.1192(4) 0.0774(18) Uani 1 1 d . . . . .
O11 O 0.2120(5) 0.3918(2) 0.2242(3) 0.0515(12) Uani 1 1 d . . . . .
O12 O 0.4232(5) 0.5172(2) 0.3464(3) 0.0420(10) Uani 1 1 d . . . . .
O13 O 0.2923(6) 0.3977(2) 0.0610(3) 0.0561(13) Uani 1 1 d D . . . .
H13 H 0.260(14) 0.384(7) 0.106(7) 0.084 Uiso 0.7 1 d DR . P . .
O14 O 0.6232(5) 0.6145(2) 0.4219(3) 0.0479(11) Uani 1 1 d D . . . .
H14 H 0.659(9) 0.580(3) 0.411(6) 0.072 Uiso 1 1 d DR . . . .
N1 N 0.3969(5) 0.5364(3) 0.0197(3) 0.0408(12) Uani 1 1 d . . . . .
N2 N 0.6400(6) 0.3810(2) 0.3407(4) 0.0425(12) Uani 1 1 d . . . . .
N3 N 0.5208(6) 0.6713(2) 0.2419(4) 0.0438(13) Uani 1 1 d . . . . .
N4 N 0.3035(6) 0.4161(2) 0.3946(4) 0.0436(13) Uani 1 1 d . . . . .
C1 C 0.2349(6) 0.5583(3) 0.1639(4) 0.0406(14) Uani 1 1 d . . . . .
C2 C 0.1428(7) 0.5720(3) 0.2218(5) 0.0448(15) Uani 1 1 d . . . . .
C3 C 0.0695(7) 0.6250(4) 0.2110(5) 0.0523(18) Uani 1 1 d . . . . .
H3A H 0.007178 0.633522 0.249947 0.063 Uiso 1 1 calc R . . . .
C4 C 0.0856(8) 0.6655(3) 0.1443(6) 0.0559(19) Uani 1 1 d . . . . .
H4 H 0.036180 0.702301 0.138959 0.067 Uiso 1 1 calc R . . . .
C5 C 0.1718(7) 0.6534(3) 0.0856(5) 0.0516(17) Uani 1 1 d . . . . .
H5 H 0.180727 0.681261 0.039155 0.062 Uiso 1 1 calc R . . . .
C6 C 0.2479(6) 0.5990(3) 0.0946(4) 0.0432(14) Uani 1 1 d . . . . .
C7 C 0.3256(6) 0.5847(3) 0.0256(4) 0.0419(14) Uani 1 1 d . . . . .
H7 H 0.324289 0.613721 -0.020440 0.050 Uiso 1 1 calc R . . . .
C8 C 0.0401(8) 0.5374(4) 0.3443(5) 0.061(2) Uani 1 1 d . . . . .
H8A H 0.045694 0.503389 0.386347 0.091 Uiso 1 1 calc GR . . . .
H8B H -0.044607 0.537815 0.313828 0.091 Uiso 1 1 calc GR . . . .
H8C H 0.055604 0.577007 0.374346 0.091 Uiso 1 1 calc GR . . . .
C9 C 0.4519(6) 0.5233(3) -0.0610(4) 0.0416(14) Uani 1 1 d . . . . .
H9A H 0.466649 0.563070 -0.091708 0.050 Uiso 1 1 calc R . . . .
C10 C 0.5791(7) 0.4909(4) -0.0374(5) 0.0516(17) Uani 1 1 d . . . . .
H10A H 0.606040 0.468245 -0.088147 0.062 Uiso 1 1 calc R . . . .
H10B H 0.644669 0.522277 -0.020080 0.062 Uiso 1 1 calc R . . . .
C11 C 0.3612(6) 0.4823(3) -0.1174(4) 0.0434(14) Uani 1 1 d . . . . .
H11A H 0.399717 0.472686 -0.171639 0.052 Uiso 1 1 calc R . . . .
H11B H 0.348509 0.442628 -0.087107 0.052 Uiso 1 1 calc R . . . .
C12 C 0.2351(7) 0.5128(3) -0.1382(4) 0.0426(14) Uani 1 1 d . . . . .
C13 C 0.1275(8) 0.4931(4) -0.1008(5) 0.0558(18) Uani 1 1 d . . . . .
H13A H 0.133116 0.458853 -0.062245 0.067 Uiso 1 1 calc R . . . .
C14 C 0.0112(8) 0.5227(5) -0.1189(6) 0.068(2) Uani 1 1 d . . . . .
H14A H -0.061567 0.509164 -0.092183 0.082 Uiso 1 1 calc R . . . .
C15 C 0.0028(9) 0.5717(5) -0.1756(6) 0.073(2) Uani 1 1 d . . . . .
H15 H -0.076566 0.591553 -0.188908 0.087 Uiso 1 1 calc R . . . .
C16 C 0.1078(8) 0.5922(4) -0.2131(5) 0.062(2) Uani 1 1 d . . . . .
H16 H 0.101523 0.626435 -0.251688 0.074 Uiso 1 1 calc R . . . .
C17 C 0.2228(7) 0.5628(3) -0.1947(5) 0.0491(16) Uani 1 1 d . . . . .
H17 H 0.295057 0.577019 -0.221322 0.059 Uiso 1 1 calc R . . . .
C18 C 0.7948(6) 0.4678(3) 0.4519(4) 0.0451(14) Uani 1 1 d . . . . .
C19 C 0.8772(7) 0.5020(4) 0.5119(5) 0.0491(16) Uani 1 1 d . . . . .
C20 C 0.9587(7) 0.4730(4) 0.5712(5) 0.0604(19) Uani 1 1 d . . . . .
H20 H 1.013448 0.496955 0.609665 0.072 Uiso 1 1 calc R . . . .
C21 C 0.9620(9) 0.4087(4) 0.5758(6) 0.071(2) Uani 1 1 d . . . . .
H21 H 1.018773 0.388726 0.617376 0.085 Uiso 1 1 calc R . . . .
C22 C 0.8838(8) 0.3740(4) 0.5206(5) 0.063(2) Uani 1 1 d . . . . .
H22 H 0.885264 0.329980 0.524813 0.075 Uiso 1 1 calc R . . . .
C23 C 0.8006(7) 0.4033(3) 0.4572(5) 0.0484(16) Uani 1 1 d . . . . .
C24 C 0.7208(7) 0.3632(3) 0.4030(4) 0.0467(16) Uani 1 1 d . . . . .
H24 H 0.727708 0.319820 0.413536 0.056 Uiso 1 1 calc R . . . .
C25 C 0.9362(9) 0.6034(4) 0.5626(6) 0.070(2) Uani 1 1 d . . . . .
H25A H 0.926247 0.647029 0.545356 0.105 Uiso 1 1 calc GR . . . .
H25B H 1.026046 0.591946 0.564779 0.105 Uiso 1 1 calc GR . . . .
H25C H 0.905134 0.597628 0.619634 0.105 Uiso 1 1 calc GR . . . .
C26 C 0.5543(7) 0.3376(3) 0.2914(5) 0.0460(16) Uani 1 1 d . . . . .
H26 H 0.471721 0.337419 0.318429 0.055 Uiso 1 1 calc R . . . .
C27 C 0.5310(7) 0.3660(3) 0.2020(4) 0.0467(16) Uani 1 1 d . . . . .
H27A H 0.608485 0.362617 0.170691 0.056 Uiso 1 1 calc R . . . .
H27B H 0.461571 0.343606 0.168573 0.056 Uiso 1 1 calc R . . . .
C28 C 0.5997(8) 0.2708(3) 0.2874(5) 0.0548(18) Uani 1 1 d . . . . .
H28A H 0.679220 0.269179 0.258089 0.066 Uiso 1 1 calc R . . . .
H28B H 0.617546 0.254379 0.346531 0.066 Uiso 1 1 calc R . . . .
C29 C 0.5010(7) 0.2318(3) 0.2395(5) 0.0479(17) Uani 1 1 d . . . . .
C30 C 0.3876(8) 0.2184(3) 0.2729(5) 0.0536(18) Uani 1 1 d . . . . .
H30 H 0.375296 0.231101 0.330075 0.064 Uiso 1 1 calc R . . . .
C31 C 0.2917(8) 0.1873(4) 0.2263(6) 0.0584(19) Uani 1 1 d . . . . .
H31 H 0.213979 0.179608 0.250868 0.070 Uiso 1 1 calc R . . . .
C32 C 0.3079(8) 0.1673(3) 0.1436(6) 0.060(2) Uani 1 1 d . . . . .
H32 H 0.241979 0.145710 0.110970 0.072 Uiso 1 1 calc R . . . .
C33 C 0.4220(8) 0.1791(3) 0.1092(5) 0.0568(19) Uani 1 1 d . . . . .
H33 H 0.434758 0.165031 0.052686 0.068 Uiso 1 1 calc R . . . .
C34 C 0.5169(8) 0.2110(3) 0.1556(5) 0.0529(18) Uani 1 1 d . . . . .
H34 H 0.594314 0.219000 0.130705 0.063 Uiso 1 1 calc R . . . .
C35 C 0.6807(7) 0.5672(3) 0.1865(4) 0.0409(14) Uani 1 1 d . . . . .
C36 C 0.7724(6) 0.5257(3) 0.1596(4) 0.0425(14) Uani 1 1 d . . . . .
C37 C 0.8487(7) 0.5412(4) 0.0962(5) 0.0550(18) Uani 1 1 d . . . . .
H37 H 0.908052 0.511968 0.077690 0.066 Uiso 1 1 calc R . . . .
C38 C 0.8390(7) 0.6000(4) 0.0588(5) 0.0576(19) Uani 1 1 d . . . . .
H38 H 0.891563 0.610801 0.014516 0.069 Uiso 1 1 calc R . . . .
C39 C 0.7538(7) 0.6424(4) 0.0857(5) 0.0514(17) Uani 1 1 d . . . . .
H39 H 0.748378 0.682500 0.060284 0.062 Uiso 1 1 calc R . . . .
C40 C 0.6737(7) 0.6267(3) 0.1511(4) 0.0426(15) Uani 1 1 d . . . . .
C41 C 0.5946(7) 0.6755(3) 0.1796(4) 0.0455(16) Uani 1 1 d . . . . .
H41 H 0.596439 0.714132 0.150402 0.055 Uiso 1 1 calc R . . . .
C42 C 0.8703(8) 0.4257(4) 0.1818(7) 0.064(2) Uani 1 1 d . . . . .
H42A H 0.867504 0.390126 0.220886 0.097 Uiso 1 1 calc GR . . . .
H42B H 0.954442 0.444901 0.188858 0.097 Uiso 1 1 calc GR . . . .
H42C H 0.853056 0.411599 0.122176 0.097 Uiso 1 1 calc GR . . . .
C43 C 0.4599(8) 0.7280(3) 0.2714(5) 0.0536(18) Uani 1 1 d . . . . .
H43 H 0.445569 0.757626 0.222130 0.064 Uiso 1 1 calc R . . . .
C44 C 0.3332(8) 0.7084(3) 0.3014(6) 0.0553(18) Uani 1 1 d . . . . .
H44A H 0.301111 0.740631 0.339352 0.066 Uiso 1 1 calc R . . . .
H44B H 0.270540 0.702747 0.251211 0.066 Uiso 1 1 calc R . . . .
C45 C 0.5464(8) 0.7583(3) 0.3429(5) 0.0562(19) Uani 1 1 d . . . . .
H45A H 0.505543 0.796820 0.361500 0.067 Uiso 1 1 calc R . . . .
H45B H 0.554870 0.729800 0.393015 0.067 Uiso 1 1 calc R . . . .
C46 C 0.6769(8) 0.7740(3) 0.3175(5) 0.059(2) Uani 1 1 d . . . . .
C47 C 0.6954(11) 0.8218(4) 0.2619(6) 0.078(3) Uani 1 1 d . . . . .
H47 H 0.626097 0.847160 0.241019 0.094 Uiso 1 1 calc R . . . .
C48 C 0.8167(13) 0.8333(5) 0.2362(7) 0.088(3) Uani 1 1 d . . . . .
H48 H 0.829551 0.866600 0.197785 0.106 Uiso 1 1 calc R . . . .
C49 C 0.9175(12) 0.7969(6) 0.2659(8) 0.089(3) Uani 1 1 d . . . . .
H49 H 0.999327 0.803955 0.246931 0.107 Uiso 1 1 calc R . . . .
C50 C 0.8988(10) 0.7514(5) 0.3220(8) 0.081(3) Uani 1 1 d . . . . .
H50 H 0.968851 0.727076 0.344378 0.097 Uiso 1 1 calc R . . . .
C51 C 0.7809(9) 0.7391(4) 0.3478(6) 0.065(2) Uani 1 1 d . . . . .
H51 H 0.770233 0.706135 0.387072 0.078 Uiso 1 1 calc R . . . .
C52 C 0.1459(7) 0.3491(3) 0.2595(5) 0.0457(16) Uani 1 1 d . . . . .
C53 C 0.0648(8) 0.3103(3) 0.2052(6) 0.057(2) Uani 1 1 d . . . . .
C54 C -0.0109(8) 0.2661(4) 0.2376(7) 0.065(2) Uani 1 1 d . . . . .
H54 H -0.065407 0.241932 0.199298 0.079 Uiso 1 1 calc R . . . .
C55 C -0.0093(8) 0.2560(4) 0.3255(7) 0.070(2) Uani 1 1 d . . . . .
H55 H -0.062390 0.225344 0.347685 0.085 Uiso 1 1 calc R . . . .
C56 C 0.0709(8) 0.2912(4) 0.3805(6) 0.063(2) Uani 1 1 d . . . . .
H56 H 0.074436 0.283933 0.440802 0.075 Uiso 1 1 calc R . . . .
C57 C 0.1480(7) 0.3382(3) 0.3480(5) 0.0489(16) Uani 1 1 d . . . . .
C58 C 0.2292(7) 0.3717(3) 0.4109(5) 0.0496(16) Uani 1 1 d . . . . .
H58 H 0.227238 0.359641 0.469504 0.060 Uiso 1 1 calc R . . . .
C59 C -0.0015(14) 0.2820(5) 0.0604(9) 0.109(4) Uani 1 1 d . . . . .
H59A H 0.006849 0.296019 0.001266 0.163 Uiso 1 1 calc GR . . . .
H59B H -0.090937 0.282947 0.072299 0.163 Uiso 1 1 calc GR . . . .
H59C H 0.030812 0.239426 0.067229 0.163 Uiso 1 1 calc GR . . . .
C60 C 0.3922(7) 0.4453(3) 0.4613(4) 0.0464(15) Uani 1 1 d . . . . .
H60 H 0.477516 0.426369 0.456328 0.056 Uiso 1 1 calc R . . . .
C61 C 0.4006(8) 0.5127(3) 0.4348(4) 0.0491(17) Uani 1 1 d . . . . .
H61A H 0.320390 0.534237 0.444836 0.059 Uiso 1 1 calc R . . . .
H61B H 0.470224 0.533349 0.470399 0.059 Uiso 1 1 calc R . . . .
C62 C 0.3605(8) 0.4371(4) 0.5535(5) 0.0563(18) Uani 1 1 d . . . . .
H62A H 0.277419 0.456518 0.561129 0.068 Uiso 1 1 calc R . . . .
H62B H 0.353922 0.392237 0.566423 0.068 Uiso 1 1 calc R . . . .
C63 C 0.4597(7) 0.4659(3) 0.6149(4) 0.0508(16) Uani 1 1 d . . . . .
C64 C 0.5759(9) 0.4362(4) 0.6324(6) 0.067(2) Uani 1 1 d . . . . .
H64 H 0.590525 0.396996 0.606999 0.080 Uiso 1 1 calc R . . . .
C65 C 0.6698(8) 0.4635(5) 0.6865(6) 0.073(2) Uani 1 1 d . . . . .
H65 H 0.748886 0.443134 0.698465 0.088 Uiso 1 1 calc R . . . .
C66 C 0.6481(10) 0.5205(5) 0.7230(6) 0.070(2) Uani 1 1 d . . . . .
H66 H 0.712401 0.539056 0.760791 0.084 Uiso 1 1 calc R . . . .
C67 C 0.5359(9) 0.5505(5) 0.7057(5) 0.063(2) Uani 1 1 d . . . . .
H67 H 0.522055 0.589941 0.730642 0.076 Uiso 1 1 calc R . . . .
C68 C 0.4419(8) 0.5230(4) 0.6515(5) 0.0586(19) Uani 1 1 d . . . . .
H68 H 0.363545 0.543960 0.639267 0.070 Uiso 1 1 calc R . . . .
C69A C 0.2933(15) 0.3394(6) 0.0194(9) 0.072(4) Uani 0.7 1 d . . P A 1
H69A H 0.212114 0.332829 -0.014335 0.107 Uiso 0.7 1 calc GR . P A 1
H69B H 0.306422 0.306448 0.062685 0.107 Uiso 0.7 1 calc GR . P A 1
H69C H 0.362188 0.338344 -0.019012 0.107 Uiso 0.7 1 calc GR . P A 1
C70 C 0.6092(9) 0.6351(4) 0.5073(5) 0.061(2) Uani 1 1 d . . . . .
H70A H 0.523220 0.651155 0.511014 0.091 Uiso 1 1 calc GR . . . .
H70B H 0.670902 0.668020 0.522550 0.091 Uiso 1 1 calc GR . . . .
H70C H 0.623897 0.600185 0.547367 0.091 Uiso 1 1 calc GR . . . .
O18A O 0.6186(15) 0.2482(6) -0.0438(11) 0.112(6) Uiso 0.7 1 d D U P B 1
O18B O 0.5800(19) 0.2433(7) -0.0433(12) 0.044(5) Uiso 0.3 1 d D U P C 2
O19A O 0.5595(16) 0.3356(7) -0.0918(10) 0.138(5) Uiso 0.7 1 d D U P B 1
O19B O 0.4311(18) 0.3081(9) -0.0342(15) 0.079(6) Uiso 0.3 1 d D . P C 2
O20A O 0.6656(13) 0.3336(6) 0.0231(9) 0.109(4) Uiso 0.7 1 d D U P B 1
O20B O 0.621(2) 0.3436(10) -0.0196(19) 0.094(8) Uiso 0.3 1 d D . P C 2
N6A N 0.6099(13) 0.3014(6) -0.0336(8) 0.084(4) Uiso 0.7 1 d D U P B 1
N6B N 0.547(2) 0.2982(8) -0.0320(12) 0.070(7) Uiso 0.3 1 d D U P C 2
O71A O 0.842(2) 0.3982(11) -0.0501(14) 0.127(7) Uiso 0.5 1 d D . P D 1
H71A H 0.774221 0.386983 -0.030373 0.191 Uiso 0.5 1 calc GR . P D 1
O71B O 0.823(3) 0.3108(12) -0.135(2) 0.164(9) Uiso 0.5 1 d D . P D 2
H71B H 0.751838 0.304620 -0.115985 0.246 Uiso 0.5 1 calc GR . P D 2
C71 C 0.848(2) 0.3735(9) -0.1349(15) 0.182(10) Uani 1 1 d D . . . .
H71C H 0.919599 0.392102 -0.161607 0.273 Uiso 0.5 1 calc GR . P D 1
H71D H 0.769016 0.383024 -0.169672 0.273 Uiso 0.5 1 calc GR . P D 1
H71E H 0.859333 0.328336 -0.131445 0.273 Uiso 0.5 1 calc GR . P D 1
H71F H 0.894083 0.384058 -0.184947 0.273 Uiso 0.5 1 calc GR . P D 2
H71G H 0.899836 0.384246 -0.081926 0.273 Uiso 0.5 1 calc GR . P D 2
H71H H 0.768196 0.396747 -0.137336 0.273 Uiso 0.5 1 calc GR . P D 2
O15 O 0.2194(8) 0.6316(4) 0.4752(5) 0.105(3) Uani 1 1 d . . . . .
O16 O 0.2341(6) 0.6578(3) 0.6096(5) 0.0771(17) Uani 1 1 d . . . . .
O17 O 0.2817(11) 0.7220(3) 0.5108(5) 0.112(3) Uani 1 1 d . . . . .
N5 N 0.2441(7) 0.6718(4) 0.5328(5) 0.0663(19) Uani 1 1 d . . . . .

loop_
_atom_site_aniso_label
_atom_site_aniso_U_11
_atom_site_aniso_U_22
_atom_site_aniso_U_33
_atom_site_aniso_U_23
_atom_site_aniso_U_13
_atom_site_aniso_U_12
Cu1 0.0413(4) 0.0410(4) 0.0341(4) 0.0012(3) -0.0028(3) 0.0044(3)
Cu2 0.0445(4) 0.0365(4) 0.0350(4) 0.0022(3) -0.0059(3) -0.0008(3)
Cu3 0.0467(4) 0.0354(4) 0.0370(4) -0.0009(3) 0.0023(3) -0.0015(3)
Cu4 0.0460(4) 0.0410(4) 0.0365(4) 0.0017(3) -0.0007(3) -0.0051(3)
O1 0.045(3) 0.060(3) 0.048(3) 0.002(2) 0.014(2) 0.004(2)
O2 0.048(3) 0.043(2) 0.037(2) 0.0027(18) 0.002(2) 0.004(2)
O3 0.050(3) 0.061(3) 0.043(3) 0.009(2) 0.000(2) 0.014(2)
O4 0.054(3) 0.060(3) 0.051(3) -0.004(2) -0.007(2) -0.014(2)
O5 0.050(3) 0.043(2) 0.043(3) 0.0036(19) -0.009(2) -0.005(2)
O6 0.049(3) 0.039(2) 0.030(2) -0.0005(17) -0.0091(19) 0.0029(19)
O7 0.046(2) 0.050(3) 0.051(3) 0.004(2) 0.003(2) 0.010(2)
O8 0.045(3) 0.039(2) 0.038(2) 0.0033(18) 0.002(2) -0.0019(19)
O9 0.061(3) 0.051(3) 0.059(3) -0.001(2) 0.013(3) 0.003(2)
O10 0.098(5) 0.062(3) 0.067(4) -0.007(3) -0.031(3) -0.011(3)
O11 0.055(3) 0.047(3) 0.051(3) 0.000(2) -0.007(2) -0.006(2)
O12 0.051(3) 0.042(2) 0.032(2) 0.0008(17) 0.004(2) -0.006(2)
O13 0.064(3) 0.051(3) 0.051(3) -0.004(2) -0.012(3) 0.000(2)
O14 0.057(3) 0.046(3) 0.039(2) -0.0040(19) -0.004(2) -0.004(2)
N1 0.040(3) 0.048(3) 0.034(3) 0.001(2) -0.005(2) -0.006(2)
N2 0.048(3) 0.042(3) 0.036(3) 0.000(2) -0.009(2) 0.002(2)
N3 0.048(3) 0.038(3) 0.044(3) -0.005(2) -0.006(3) -0.001(2)
N4 0.046(3) 0.041(3) 0.043(3) -0.003(2) 0.000(3) -0.006(2)
C1 0.034(3) 0.042(3) 0.044(4) -0.005(3) -0.003(3) 0.001(3)
C2 0.044(4) 0.047(3) 0.043(4) -0.002(3) 0.001(3) -0.001(3)
C3 0.037(4) 0.057(4) 0.062(5) -0.009(3) 0.000(3) 0.005(3)
C4 0.054(4) 0.043(4) 0.070(5) -0.004(3) -0.002(4) 0.010(3)
C5 0.057(4) 0.045(4) 0.051(4) 0.002(3) -0.010(3) 0.007(3)
C6 0.042(3) 0.039(3) 0.048(4) 0.002(3) -0.004(3) 0.001(3)
C7 0.045(4) 0.038(3) 0.042(3) 0.004(3) -0.002(3) -0.002(3)
C8 0.052(4) 0.080(5) 0.052(5) -0.009(4) 0.013(4) -0.004(4)
C9 0.039(3) 0.050(3) 0.036(3) 0.002(3) 0.002(3) -0.001(3)
C10 0.041(4) 0.073(5) 0.040(4) 0.006(3) 0.000(3) 0.001(3)
C11 0.045(3) 0.050(4) 0.035(3) -0.002(3) 0.000(3) 0.002(3)
C12 0.046(4) 0.048(4) 0.032(3) -0.002(3) -0.005(3) 0.002(3)
C13 0.054(4) 0.066(5) 0.048(4) 0.001(3) 0.004(3) -0.003(3)
C14 0.046(4) 0.091(6) 0.067(6) -0.004(5) 0.007(4) 0.005(4)
C15 0.058(5) 0.089(6) 0.069(6) -0.003(5) -0.011(4) 0.025(5)
C16 0.063(5) 0.072(5) 0.048(4) 0.007(4) -0.009(4) 0.022(4)
C17 0.051(4) 0.054(4) 0.041(4) 0.004(3) -0.003(3) 0.007(3)
C18 0.042(3) 0.055(4) 0.037(3) 0.007(3) -0.004(3) -0.001(3)
C19 0.040(4) 0.060(4) 0.046(4) -0.001(3) -0.005(3) -0.004(3)
C20 0.050(4) 0.077(5) 0.051(4) -0.005(4) -0.013(3) -0.006(4)
C21 0.069(6) 0.078(6) 0.062(5) -0.001(4) -0.023(4) 0.009(4)
C22 0.070(5) 0.060(5) 0.053(5) 0.004(3) -0.025(4) 0.008(4)
C23 0.050(4) 0.050(4) 0.043(4) 0.002(3) -0.004(3) 0.003(3)
C24 0.054(4) 0.046(3) 0.039(4) 0.004(3) -0.006(3) 0.003(3)
C25 0.066(5) 0.071(5) 0.070(5) -0.013(4) -0.012(4) -0.024(4)
C26 0.051(4) 0.034(3) 0.051(4) 0.000(3) -0.011(3) -0.001(3)
C27 0.056(4) 0.037(3) 0.045(4) 0.000(3) -0.010(3) 0.004(3)
C28 0.058(5) 0.042(4) 0.061(5) -0.001(3) -0.014(4) 0.006(3)
C29 0.055(4) 0.030(3) 0.057(4) 0.001(3) -0.009(3) 0.007(3)
C30 0.067(5) 0.044(4) 0.049(4) -0.002(3) 0.001(4) 0.000(3)
C31 0.056(5) 0.053(4) 0.065(5) 0.000(4) -0.004(4) -0.002(3)
C32 0.062(5) 0.048(4) 0.067(5) -0.006(3) -0.010(4) -0.004(3)
C33 0.067(5) 0.048(4) 0.055(4) -0.005(3) -0.006(4) 0.009(4)
C34 0.050(4) 0.045(4) 0.061(5) -0.003(3) -0.009(4) 0.007(3)
C35 0.043(4) 0.046(3) 0.034(3) 0.002(3) 0.004(3) -0.003(3)
C36 0.036(3) 0.054(4) 0.037(3) 0.003(3) -0.001(3) -0.003(3)
C37 0.042(4) 0.078(5) 0.043(4) -0.001(4) -0.005(3) 0.006(4)
C38 0.045(4) 0.090(6) 0.037(4) 0.000(4) 0.000(3) -0.009(4)
C39 0.051(4) 0.062(4) 0.040(4) 0.008(3) -0.003(3) -0.013(3)
C40 0.044(4) 0.053(4) 0.031(3) 0.006(3) -0.002(3) -0.003(3)
C41 0.058(4) 0.043(3) 0.034(3) 0.004(3) -0.007(3) -0.004(3)
C42 0.052(5) 0.055(4) 0.086(6) -0.011(4) 0.003(4) 0.014(4)
C43 0.069(5) 0.034(3) 0.056(4) -0.001(3) -0.003(4) 0.003(3)
C44 0.056(5) 0.042(4) 0.066(5) -0.004(3) -0.005(4) 0.006(3)
C45 0.068(5) 0.039(3) 0.060(5) -0.008(3) -0.001(4) -0.001(3)
C46 0.072(5) 0.047(4) 0.055(4) -0.015(3) -0.001(4) -0.010(4)
C47 0.096(7) 0.060(5) 0.076(6) -0.003(4) -0.005(5) -0.027(5)
C48 0.112(9) 0.088(7) 0.065(6) -0.002(5) 0.007(6) -0.046(7)
C49 0.087(8) 0.093(8) 0.091(8) -0.033(6) 0.026(6) -0.030(6)
C50 0.075(7) 0.063(6) 0.105(8) -0.023(5) 0.014(6) -0.006(5)
C51 0.067(6) 0.049(4) 0.078(6) -0.010(4) 0.005(5) -0.004(4)
C52 0.046(4) 0.036(3) 0.054(4) 0.001(3) -0.002(3) 0.000(3)
C53 0.052(4) 0.046(4) 0.069(5) -0.004(3) -0.018(4) 0.003(3)
C54 0.052(5) 0.045(4) 0.095(7) -0.008(4) -0.020(4) -0.002(3)
C55 0.056(5) 0.048(4) 0.107(8) 0.000(4) 0.004(5) -0.015(4)
C56 0.062(5) 0.052(4) 0.075(6) 0.001(4) 0.012(4) -0.008(4)
C57 0.044(4) 0.041(3) 0.061(4) -0.001(3) 0.003(3) -0.003(3)
C58 0.056(4) 0.046(4) 0.048(4) 0.008(3) 0.010(3) -0.004(3)
C59 0.132(11) 0.084(7) 0.099(8) -0.013(6) -0.050(8) -0.016(7)
C60 0.050(4) 0.054(4) 0.035(3) 0.002(3) 0.001(3) -0.006(3)
C61 0.061(5) 0.057(4) 0.030(3) 0.000(3) 0.005(3) -0.016(3)
C62 0.059(5) 0.066(5) 0.044(4) 0.006(3) 0.006(3) -0.017(4)
C63 0.056(4) 0.058(4) 0.039(3) 0.007(3) 0.007(3) -0.012(4)
C64 0.072(6) 0.059(5) 0.069(5) 0.004(4) 0.003(4) -0.007(4)
C65 0.056(5) 0.093(7) 0.069(5) 0.015(5) -0.008(4) -0.004(5)
C66 0.072(6) 0.084(6) 0.052(5) -0.003(4) 0.000(4) -0.030(5)
C67 0.073(6) 0.075(5) 0.042(4) -0.003(4) 0.008(4) -0.018(4)
C68 0.064(5) 0.067(5) 0.046(4) 0.006(3) 0.006(4) -0.003(4)
C69A 0.097(10) 0.054(7) 0.065(8) -0.005(6) 0.011(7) -0.008(6)
C70 0.070(5) 0.071(5) 0.041(4) -0.011(3) 0.001(4) -0.009(4)
C71 0.18(2) 0.159(18) 0.22(3) 0.052(17) 0.098(19) 0.045(15)
O15 0.111(6) 0.105(5) 0.106(6) -0.061(5) 0.059(5) -0.042(5)
O16 0.070(4) 0.085(4) 0.077(5) -0.011(3) 0.011(3) -0.003(3)
O17 0.199(10) 0.062(4) 0.076(5) -0.014(3) 0.008(5) -0.016(5)
N5 0.059(4) 0.066(5) 0.075(5) -0.028(4) 0.008(4) -0.002(3)

loop_
_atom_type_symbol
_atom_type_description
_atom_type_scat_dispersion_real
_atom_type_scat_dispersion_imag
_atom_type_scat_source
C C 0.0033 0.0016 'International Tables Vol C Tables 4.2.6.8 and 6.1.1.4'
H H 0.0000 0.0000 'International Tables Vol C Tables 4.2.6.8 and 6.1.1.4'
Cu Cu 0.3201 1.2651 'International Tables Vol C Tables 4.2.6.8 and 6.1.1.4'
N N 0.0061 0.0033 'International Tables Vol C Tables 4.2.6.8 and 6.1.1.4'
O O 0.0106 0.0060 'International Tables Vol C Tables 4.2.6.8 and 6.1.1.4'

loop_
_geom_angle_atom_site_label_1
_geom_angle_atom_site_label_2
_geom_angle_atom_site_label_3
_geom_angle
O2 Cu1 O3 173.9(2)
O2 Cu1 O6 86.78(19)
O2 Cu1 O13 89.1(2)
O2 Cu1 N1 91.9(2)
O3 Cu1 O13 94.5(2)
O6 Cu1 O3 97.8(2)
O6 Cu1 O13 95.01(19)
O6 Cu1 N1 164.6(2)
N1 Cu1 O3 82.6(2)
N1 Cu1 O13 100.3(2)
O5 Cu2 O6 174.4(2)
O5 Cu2 O7 95.52(19)
O5 Cu2 O8 90.64(19)
O5 Cu2 N2 93.7(2)
O6 Cu2 O7 90.09(18)
O6 Cu2 O8 91.28(18)
O8 Cu2 O7 73.20(18)
N2 Cu2 O6 85.0(2)
N2 Cu2 O7 99.8(2)
N2 Cu2 O8 172.1(2)
O8 Cu3 O9 171.8(2)
O8 Cu3 O12 86.71(19)
O8 Cu3 O14 92.96(19)
O8 Cu3 N3 91.5(2)
O9 Cu3 O14 92.9(2)
O12 Cu3 O9 98.5(2)
O12 Cu3 O14 94.88(18)
N3 Cu3 O9 82.1(2)
N3 Cu3 O12 168.9(2)
N3 Cu3 O14 96.2(2)
O2 Cu4 O1 71.71(18)
O11 Cu4 O1 94.9(2)
O11 Cu4 O2 91.7(2)
O11 Cu4 O12 174.1(2)
O11 Cu4 N4 92.8(2)
O12 Cu4 O1 90.97(19)
O12 Cu4 O2 90.80(19)
N4 Cu4 O1 101.9(2)
N4 Cu4 O2 172.5(2)
N4 Cu4 O12 85.3(2)
C2 O1 Cu4 109.4(4)
C2 O1 C8 118.6(6)
C8 O1 Cu4 131.2(5)
Cu1 O2 Cu4 106.8(2)
C1 O2 Cu1 128.9(4)
C1 O2 Cu4 124.0(4)
C10 O3 Cu1 112.8(4)
C19 O4 C25 117.5(6)
C18 O5 Cu2 126.2(4)
Cu1 O6 Cu2 123.8(2)
C27 O6 Cu1 117.8(4)
C27 O6 Cu2 107.2(4)
C36 O7 Cu2 110.2(4)
C36 O7 C42 119.1(6)
C42 O7 Cu2 130.8(5)
Cu3 O8 Cu2 107.3(2)
C35 O8 Cu2 122.6(4)
C35 O8 Cu3 129.5(4)
C44 O9 Cu3 114.1(5)
C53 O10 C59 117.2(8)
C52 O11 Cu4 126.3(5)
Cu3 O12 Cu4 127.5(2)
C61 O12 Cu3 118.0(4)
C61 O12 Cu4 106.8(4)
C69A O13 Cu1 139.0(8)
C70 O14 Cu3 133.5(5)
C7 N1 Cu1 125.9(5)
C7 N1 C9 119.7(5)
C9 N1 Cu1 114.4(4)
C24 N2 Cu2 124.9(5)
C24 N2 C26 122.8(6)
C26 N2 Cu2 112.3(4)
C41 N3 Cu3 126.5(5)
C41 N3 C43 118.9(6)
C43 N3 Cu3 114.6(5)
C58 N4 Cu4 125.3(5)
C58 N4 C60 122.9(6)
C60 N4 Cu4 111.8(4)
O2 C1 C2 118.6(6)
O2 C1 C6 122.9(6)
C6 C1 C2 118.5(6)
O1 C2 C1 114.3(6)
O1 C2 C3 125.4(7)
C3 C2 C1 120.3(7)
C4 C3 C2 120.7(7)
C5 C4 C3 121.0(7)
C4 C5 C6 119.6(7)
C1 C6 C5 119.9(7)
C1 C6 C7 122.6(6)
C5 C6 C7 117.2(6)
N1 C7 C6 126.7(6)
N1 C9 C10 106.7(5)
N1 C9 C11 109.4(5)
C11 C9 C10 111.9(6)
O3 C10 C9 109.7(6)
C12 C11 C9 112.3(6)
C13 C12 C11 121.5(6)
C13 C12 C17 117.7(7)
C17 C12 C11 120.8(6)
C12 C13 C14 121.2(8)
C15 C14 C13 119.3(8)
C16 C15 C14 120.6(8)
C15 C16 C17 119.7(8)
C16 C17 C12 121.5(7)
O5 C18 C19 117.7(6)
O5 C18 C23 125.3(6)
C23 C18 C19 117.0(6)
O4 C19 C18 113.1(6)
C20 C19 O4 125.1(7)
C20 C19 C18 121.8(7)
C19 C20 C21 120.2(7)
C22 C21 C20 120.2(8)
C21 C22 C23 120.4(8)
C18 C23 C22 120.4(7)
C18 C23 C24 123.0(6)
C22 C23 C24 116.5(7)
N2 C24 C23 125.7(6)
N2 C26 C27 105.5(5)
N2 C26 C28 116.0(6)
C28 C26 C27 111.8(6)
O6 C27 C26 108.5(5)
C29 C28 C26 110.0(6)
C30 C29 C28 121.6(7)
C30 C29 C34 117.4(7)
C34 C29 C28 120.8(7)
C31 C30 C29 122.1(8)
C30 C31 C32 120.2(8)
C31 C32 C33 118.8(8)
C34 C33 C32 120.8(8)
C33 C34 C29 120.7(8)
O8 C35 C36 119.4(6)
O8 C35 C40 121.9(6)
C40 C35 C36 118.7(6)
O7 C36 C35 114.6(6)
C37 C36 O7 123.9(7)
C37 C36 C35 121.6(7)
C36 C37 C38 119.6(7)
C39 C38 C37 120.3(7)
C38 C39 C40 120.5(7)
C35 C40 C39 119.1(7)
C35 C40 C41 124.2(6)
C39 C40 C41 116.6(6)
N3 C41 C40 125.7(6)
N3 C43 C44 106.6(6)
N3 C43 C45 109.3(6)
C44 C43 C45 112.8(7)
O9 C44 C43 107.8(6)
C46 C45 C43 114.3(7)
C47 C46 C45 121.1(9)
C47 C46 C51 118.2(9)
C51 C46 C45 120.7(8)
C46 C47 C48 119.8(11)
C49 C48 C47 120.6(10)
C50 C49 C48 119.1(11)
C49 C50 C51 121.3(11)
C50 C51 C46 121.0(9)
O11 C52 C53 118.8(7)
O11 C52 C57 124.7(6)
C57 C52 C53 116.6(7)
O10 C53 C52 113.8(7)
C54 C53 O10 124.0(7)
C54 C53 C52 122.1(8)
C53 C54 C55 120.9(8)
C56 C55 C54 118.9(8)
C55 C56 C57 120.8(9)
C52 C57 C56 120.6(7)
C52 C57 C58 123.2(6)
C56 C57 C58 116.2(7)
N4 C58 C57 125.5(7)
N4 C60 C61 105.3(6)
N4 C60 C62 116.1(6)
C62 C60 C61 113.2(6)
O12 C61 C60 110.3(6)
C63 C62 C60 111.1(6)
C64 C63 C62 119.8(7)
C68 C63 C62 121.6(8)
C68 C63 C64 118.5(8)
C65 C64 C63 120.3(9)
C64 C65 C66 119.6(9)
C67 C66 C65 120.8(8)
C66 C67 C68 119.4(9)
C63 C68 C67 121.3(9)
O18A N6A O19A 121.0(14)
O18A N6A O20A 127.8(14)
O20A N6A O19A 109.8(12)
O18B N6B O20B 125.8(18)
O19B N6B O18B 116.3(16)
O19B N6B O20B 117.9(17)
O16 N5 O15 119.3(8)
O17 N5 O15 117.8(9)
O17 N5 O16 122.8(7)

loop_
_geom_bond_atom_site_label_1
_geom_bond_atom_site_label_2
_geom_bond_distance
Cu1 O2 1.931(5)
Cu1 O3 2.004(5)
Cu1 O6 1.938(4)
Cu1 O13 2.302(5)
Cu1 N1 1.942(5)
Cu2 O5 1.911(5)
Cu2 O6 1.972(4)
Cu2 O7 2.387(5)
Cu2 O8 1.995(4)
Cu2 N2 1.928(5)
Cu3 O8 1.933(5)
Cu3 O9 1.969(5)
Cu3 O12 1.948(4)
Cu3 O14 2.301(5)
Cu3 N3 1.944(6)
Cu4 O1 2.425(5)
Cu4 O2 1.984(4)
Cu4 O11 1.923(5)
Cu4 O12 1.981(5)
Cu4 N4 1.940(6)
O1 C2 1.358(9)
O1 C8 1.423(9)
O2 C1 1.326(8)
O3 C10 1.428(9)
O4 C19 1.375(9)
O4 C25 1.418(9)
O5 C18 1.303(8)
O6 C27 1.427(8)
O7 C36 1.367(8)
O7 C42 1.421(9)
O8 C35 1.333(8)
O9 C44 1.447(9)
O10 C53 1.368(11)
O10 C59 1.426(11)
O11 C52 1.305(9)
O12 C61 1.421(8)
O13 C69A 1.414(13)
O14 C70 1.421(9)
N1 C7 1.292(9)
N1 C9 1.455(8)
N2 C24 1.297(9)
N2 C26 1.474(9)
N3 C41 1.296(10)
N3 C43 1.472(9)
N4 C58 1.278(9)
N4 C60 1.482(9)
C1 C2 1.411(10)
C1 C6 1.406(10)
C2 C3 1.382(11)
C3 C4 1.377(12)
C4 C5 1.367(11)
C5 C6 1.423(10)
C6 C7 1.439(10)
C9 C10 1.533(10)
C9 C11 1.527(9)
C11 C12 1.499(9)
C12 C13 1.388(11)
C12 C17 1.389(10)
C13 C14 1.394(12)
C14 C15 1.374(14)
C15 C16 1.371(13)
C16 C17 1.381(11)
C18 C19 1.428(10)
C18 C23 1.393(10)
C19 C20 1.363(11)
C20 C21 1.387(13)
C21 C22 1.365(12)
C22 C23 1.416(10)
C23 C24 1.433(10)
C26 C27 1.523(9)
C26 C28 1.519(10)
C28 C29 1.493(10)
C29 C30 1.378(11)
C29 C34 1.404(11)
C30 C31 1.373(11)
C31 C32 1.382(12)
C32 C33 1.385(12)
C33 C34 1.372(11)
C35 C36 1.408(10)
C35 C40 1.394(9)
C36 C37 1.367(10)
C37 C38 1.394(12)
C38 C39 1.372(12)
C39 C40 1.417(10)
C40 C41 1.435(10)
C43 C44 1.515(12)
C43 C45 1.528(11)
C45 C46 1.506(12)
C46 C47 1.370(13)
C46 C51 1.383(12)
C47 C48 1.398(16)
C48 C49 1.373(18)
C49 C50 1.339(16)
C50 C51 1.367(14)
C52 C53 1.425(10)
C52 C57 1.396(11)
C53 C54 1.367(13)
C54 C55 1.384(14)
C55 C56 1.382(13)
C56 C57 1.418(11)
C57 C58 1.442(11)
C60 C61 1.513(10)
C60 C62 1.512(10)
C62 C63 1.495(11)
C63 C64 1.393(12)
C63 C68 1.374(11)
C64 C65 1.380(13)
C65 C66 1.381(14)
C66 C67 1.359(14)
C67 C68 1.385(12)
O18A N6A 1.162(13)
O18B N6B 1.248(18)
O19A N6A 1.252(15)
O19B N6B 1.245(19)
O20A N6A 1.234(14)
O20B N6B 1.253(19)
O71A C71 1.43(2)
O71B C71 1.38(2)
O15 N5 1.259(9)
O16 N5 1.247(10)
O17 N5 1.211(11)
